data_4331595
loop_
_publ_author_name
'Izzet, Guillaume'
'Akdas, Huriye'
'Hucher, Nicolas'
'Giorgi, Michel'
'Prang\'e, Thierry'
'Reinaud, Olivia'

_publ_section_title
;
 Supramolecular Assemblies with Calix[6]arenes and Copper Ions:&#x00A0;
 from Dinuclear to Trinuclear Linear Arrangements of Hydroxo&#x2212;Cu(II)
 Complexes
;
_journal_issue 3
_journal_name_full 'Inorganic Chemistry'
_journal_page_first 1069
_journal_page_last 1077
_journal_paper_doi 10.1021/ic051221e
_journal_volume 45
_journal_year 2006
_chemical_formula_sum 'C104.5 H129.5 Cl Cu1.5 N62 O14.5'
_chemical_formula_weight 1832.4
_chemical_name_systematic
; 
 ? 
;
_space_group_IT_number 2
_symmetry_cell_setting triclinic
_symmetry_space_group_name_Hall '-P 1'
_symmetry_space_group_name_H-M 'P -1'
_atom_sites_solution_hydrogens geom
_atom_sites_solution_primary direct
_atom_sites_solution_secondary difmap
_audit_creation_method SHELXL-97
_cell_angle_alpha 87.283(9)
_cell_angle_beta 83.533(9)
_cell_angle_gamma 76.486(9)
_cell_formula_units_Z 2
_cell_length_a 15.346(3)
_cell_length_b 16.798(3)
_cell_length_c 22.227(6)
_cell_measurement_reflns_used 22831
_cell_measurement_temperature 193(2)
_cell_measurement_theta_max 26.86
_cell_measurement_theta_min 0.92
_cell_volume 5534(2)
_computing_cell_refinement 'Denzo and Scalepak (Otwinowski & Minor, 1997)'
_computing_data_collection 'KappaCCD (Brucker-Nonius, 1998)'
_computing_data_reduction 'Denzo and Scalepak (Otwinowski & Minor, 1997)'
_computing_structure_refinement 'SHELXL-97 (Sheldrick, 1997)'
_computing_structure_solution 'SHELXS-97 (Sheldrick, 1990)'
_diffrn_ambient_temperature 193(2)
_diffrn_measured_fraction_theta_full 0.956
_diffrn_measured_fraction_theta_max 0.956
_diffrn_measurement_device_type KappaCCD
_diffrn_measurement_method 'Phi + omega scans'
_diffrn_radiation_monochromator graphite
_diffrn_radiation_source 'fine-focus sealed tube'
_diffrn_radiation_type MoK\a
_diffrn_radiation_wavelength 0.71073
_diffrn_reflns_av_R_equivalents 0.066
_diffrn_reflns_av_sigmaI/netI 0.0329
_diffrn_reflns_limit_h_max 19
_diffrn_reflns_limit_h_min 0
_diffrn_reflns_limit_k_max 21
_diffrn_reflns_limit_k_min -20
_diffrn_reflns_limit_l_max 28
_diffrn_reflns_limit_l_min -27
_diffrn_reflns_number 22784
_diffrn_reflns_theta_full 26.86
_diffrn_reflns_theta_max 26.86
_diffrn_reflns_theta_min 1.63
_exptl_absorpt_coefficient_mu 0.373
_exptl_absorpt_correction_type none
_exptl_crystal_colour blue
_exptl_crystal_density_diffrn 1.100
_exptl_crystal_density_method 'not measured'
_exptl_crystal_description prism
_exptl_crystal_F_000 1950
_exptl_crystal_size_max .4
_exptl_crystal_size_mid .3
_exptl_crystal_size_min .2
_refine_diff_density_max 0.903
_refine_diff_density_min -0.765
_refine_diff_density_rms 0.080
_refine_ls_extinction_method none
_refine_ls_goodness_of_fit_ref 1.048
_refine_ls_hydrogen_treatment mixed
_refine_ls_matrix_type full
_refine_ls_number_parameters 1178
_refine_ls_number_reflns 22784
_refine_ls_number_restraints 0
_refine_ls_restrained_S_all 1.048
_refine_ls_R_factor_all 0.1231
_refine_ls_R_factor_gt 0.1021
_refine_ls_shift/su_max 0.000
_refine_ls_shift/su_mean 0.000
_refine_ls_structure_factor_coef Fsqd
_refine_ls_weighting_details 'calc w=1/[\s^2^(Fo^2^)+(0.1512P)^2^+9.1261P] where P=(Fo^2^+2Fc^2^)/3'
_refine_ls_weighting_scheme calc
_refine_ls_wR_factor_gt 0.2678
_refine_ls_wR_factor_ref 0.2915
_reflns_number_gt 18333
_reflns_number_total 22784
_reflns_threshold_expression >2sigma(I)
_cod_data_source_file ic051221esup2.cif
_cod_data_source_block shelxl
_cod_depositor_comments
;
The following automatic conversions were performed:

'_symmetry_cell_setting' value 'Triclinic' changed to 'triclinic'
according to /home/saulius/struct/CIF-dictionaries/cif_core.dic
dictionary named 'cif_core.dic' version 2.4.2 from 2011-04-26.

Automatic conversion script
Id: cif_fix_values 1891 2012-01-12 08:04:46Z andrius 
;
_cod_original_cell_volume 5534.3(2)
_cod_original_formula_sum 'C104.5 H129.5 Cl1 Cu1.5 N62 O14.5'
_cod_database_code 4331595

loop_
_symmetry_equiv_pos_as_xyz
'x, y, z'
'-x, -y, -z'

loop_
_atom_site_label
_atom_site_type_symbol
_atom_site_fract_x
_atom_site_fract_y
_atom_site_fract_z
_atom_site_U_iso_or_equiv
_atom_site_adp_type
_atom_site_occupancy
_atom_site_symmetry_multiplicity
_atom_site_calc_flag
_atom_site_refinement_flags
Cu1 Cu 0.93274(3) -0.15167(3) 0.01058(2) 0.04660(16) Uani 1 1 d .
Cu2 Cu 1.0000 0.0000 0.0000 0.0793(3) Uani 1 2 d S
Cl1 Cl 0.75777(7) 0.58554(6) 0.07370(6) 0.0607(3) Uani 1 1 d .
O1 O 0.65881(19) 0.21734(17) 0.21924(12) 0.0491(6) Uani 1 1 d .
O2 O 0.7284(2) -0.0336(2) 0.20022(13) 0.0624(8) Uani 1 1 d .
O3 O 0.93463(17) -0.21541(14) 0.12947(10) 0.0384(5) Uani 1 1 d .
O4 O 1.0971(2) -0.05196(19) 0.11071(15) 0.0635(8) Uani 1 1 d .
O5 O 1.12388(17) 0.20268(15) 0.10368(11) 0.0400(5) Uani 1 1 d .
O6 O 0.8999(2) 0.28492(16) 0.18695(12) 0.0505(6) Uani 1 1 d .
O7 O 0.7109(4) 0.5275(3) 0.0648(3) 0.1172(18) Uani 1 1 d .
O8 O 0.8240(4) 0.5460(4) 0.1122(3) 0.149(3) Uani 1 1 d .
O9 O 0.8027(5) 0.6055(3) 0.0216(3) 0.160(3) Uani 1 1 d .
O10 O 0.7047(4) 0.6575(3) 0.1010(2) 0.1148(18) Uani 1 1 d .
O11 O 1.0411(3) -0.1135(2) -0.01722(18) 0.0730(9) Uani 1 1 d .
O12 O 0.8948(3) -0.0361(2) 0.02673(18) 0.0789(10) Uani 1 1 d .
H12 H 0.8452 -0.0092 0.0455 0.095 Uiso 0.50 1 d R
C106 C 0.8181(3) 0.0096(2) 0.03679(18) 0.136(6) Uiso 0.50 1 d .
O13 O 0.6672(9) 0.5943(8) 0.3047(6) 0.093(3) Uani 0.40 1 d P
O14 O 0.4218(9) 0.3320(12) 0.3558(7) 0.187(7) Uani 0.50 1 d P
O15 O 0.2875(7) 0.3472(5) 0.1535(4) 0.093(2) Uani 0.50 1 d P
O16 O 0.8551(6) 0.5908(7) 0.2562(5) 0.127(4) Uani 0.50 1 d P
O17 O 0.7346(16) 0.5757(8) 0.2558(8) 0.111(6) Uani 0.30 1 d P
O18 O 0.6722(12) 0.6301(14) 0.2443(18) 0.171(13) Uani 0.30 1 d P
N1 N 0.5057(3) 0.3972(3) 0.2581(2) 0.0671(10) Uani 1 1 d .
N2 N 0.5969(2) 0.3950(2) 0.17416(17) 0.0531(8) Uani 1 1 d .
N3 N 0.9895(2) -0.2698(2) 0.00906(14) 0.0476(7) Uani 1 1 d .
N4 N 1.0349(2) -0.3952(2) 0.04267(16) 0.0505(8) Uani 1 1 d .
N5 N 1.1918(2) 0.16713(19) -0.02078(14) 0.0442(7) Uani 1 1 d .
N6 N 1.3159(2) 0.1988(2) -0.00144(17) 0.0553(8) Uani 1 1 d .
C1 C 0.6808(3) 0.2009(2) 0.27889(17) 0.0445(8) Uani 1 1 d .
C2 C 0.7284(3) 0.2508(2) 0.30394(18) 0.0456(8) Uani 1 1 d .
C3 C 0.7597(3) 0.2258(3) 0.35992(19) 0.0541(10) Uani 1 1 d .
H3 H 0.7930 0.2578 0.3787 0.065 Uiso 1 1 d R
C4 C 0.7461(3) 0.1551(3) 0.39060(19) 0.0592(11) Uani 1 1 d .
C5 C 0.6959(3) 0.1097(3) 0.36484(19) 0.0566(10) Uani 1 1 d .
H5 H 0.6833 0.0614 0.3854 0.068 Uiso 1 1 d R
C6 C 0.6625(3) 0.1311(3) 0.30859(19) 0.0494(9) Uani 1 1 d .
C7 C 0.5673(3) 0.2606(3) 0.2122(2) 0.0548(10) Uani 1 1 d .
H7A H 0.5513 0.2480 0.1738 0.066 Uiso 1 1 d R
H7B H 0.5277 0.2435 0.2442 0.066 Uiso 1 1 d R
C8 C 0.5547(3) 0.3505(3) 0.21506(19) 0.0500(9) Uani 1 1 d .
C9 C 0.5154(4) 0.4758(3) 0.2432(3) 0.0717(13) Uani 1 1 d .
H9 H 0.4842 0.5204 0.2685 0.086 Uiso 1 1 d R
C10 C 0.5718(3) 0.4751(3) 0.1919(2) 0.0646(12) Uani 1 1 d .
H10 H 0.5949 0.5163 0.1681 0.078 Uiso 1 1 d R
C11 C 0.6552(3) 0.3644(3) 0.1199(2) 0.0616(11) Uani 1 1 d .
H11A H 0.6989 0.3970 0.1107 0.074 Uiso 1 1 d R
H11B H 0.6856 0.3085 0.1268 0.074 Uiso 1 1 d R
C12 C 0.6021(3) 0.3681(3) 0.0650(2) 0.0607(11) Uani 1 1 d .
C13 C 0.5120(4) 0.4041(3) 0.0658(3) 0.0683(12) Uani 1 1 d .
H13 H 0.4791 0.4265 0.1029 0.082 Uiso 1 1 d R
C14 C 0.4677(4) 0.4091(3) 0.0144(3) 0.0756(14) Uani 1 1 d .
H14 H 0.4050 0.4358 0.0154 0.091 Uiso 1 1 d R
C15 C 0.5132(4) 0.3761(4) -0.0369(3) 0.0809(15) Uani 1 1 d .
H15 H 0.4831 0.3797 -0.0729 0.097 Uiso 1 1 d R
C16 C 0.6008(5) 0.3374(5) -0.0391(3) 0.105(2) Uani 1 1 d .
H16 H 0.6321 0.3113 -0.0754 0.126 Uiso 1 1 d R
C17 C 0.6475(4) 0.3351(5) 0.0127(3) 0.0924(19) Uani 1 1 d .
H17 H 0.7109 0.3108 0.0107 0.111 Uiso 1 1 d R
C18 C 0.7856(4) 0.1304(4) 0.4509(2) 0.0799(16) Uani 1 1 d .
C19 C 0.8870(5) 0.1221(6) 0.4410(3) 0.109(2) Uani 1 1 d .
H19A H 0.9123 0.0885 0.4067 0.131 Uiso 1 1 d R
H19B H 0.9141 0.0979 0.4764 0.131 Uiso 1 1 d R
H19C H 0.8984 0.1757 0.4336 0.131 Uiso 1 1 d R
C20 C 0.7680(8) 0.0481(6) 0.4748(4) 0.148(4) Uani 1 1 d .
H20A H 0.7050 0.0490 0.4757 0.178 Uiso 1 1 d R
H20B H 0.7858 0.0381 0.5150 0.178 Uiso 1 1 d R
H20C H 0.8025 0.0054 0.4489 0.178 Uiso 1 1 d R
C21 C 0.7437(6) 0.1961(6) 0.4977(3) 0.122(3) Uani 1 1 d .
H21A H 0.7605 0.2457 0.4831 0.146 Uiso 1 1 d R
H21B H 0.7658 0.1805 0.5362 0.146 Uiso 1 1 d R
H21C H 0.6793 0.2048 0.5020 0.146 Uiso 1 1 d R
C22 C 0.6077(3) 0.0798(3) 0.2810(2) 0.0575(10) Uani 1 1 d .
H22A H 0.5453 0.0979 0.2960 0.069 Uiso 1 1 d R
H22B H 0.6144 0.0863 0.2377 0.069 Uiso 1 1 d R
C23 C 0.6344(3) -0.0109(2) 0.29512(19) 0.0487(9) Uani 1 1 d .
C24 C 0.5993(3) -0.0440(3) 0.3481(2) 0.0522(9) Uani 1 1 d .
H24 H 0.5564 -0.0091 0.3760 0.063 Uiso 1 1 d R
C25 C 0.6241(3) -0.1274(3) 0.3633(2) 0.0534(9) Uani 1 1 d .
C26 C 0.6848(3) -0.1772(2) 0.32213(18) 0.0490(9) Uani 1 1 d .
H26 H 0.7031 -0.2349 0.3307 0.059 Uiso 1 1 d R
C27 C 0.7218(3) -0.1470(3) 0.26826(17) 0.0464(8) Uani 1 1 d .
C28 C 0.6958(3) -0.0636(3) 0.25536(17) 0.0471(9) Uani 1 1 d .
C29 C 0.8034(3) 0.0024(3) 0.2015(2) 0.0658(12) Uani 1 1 d .
H29A H 0.7856 0.0499 0.2264 0.079 Uiso 1 1 d R
H29B H 0.8232 0.0184 0.1612 0.079 Uiso 1 1 d R
H29C H 0.8518 -0.0363 0.2180 0.079 Uiso 1 1 d R
C30 C 0.5891(4) -0.1616(3) 0.4239(2) 0.0676(12) Uani 1 1 d .
C31 C 0.5349(10) -0.2237(9) 0.4136(6) 0.089(3) Uiso 0.50 1 d P
C32 C 0.5333(12) -0.0983(11) 0.4685(8) 0.113(5) Uiso 0.50 1 d P
C33 C 0.6732(11) -0.2038(10) 0.4589(7) 0.107(4) Uiso 0.50 1 d P
C34 C 0.7908(3) -0.2030(3) 0.22586(19) 0.0533(10) Uani 1 1 d .
H34A H 0.7827 -0.2579 0.2311 0.064 Uiso 1 1 d R
H34B H 0.7831 -0.1846 0.1848 0.064 Uiso 1 1 d R
C35 C 0.8881(3) -0.2048(2) 0.23644(16) 0.0430(8) Uani 1 1 d .
C36 C 0.9109(3) -0.2007(3) 0.29512(18) 0.0523(9) Uani 1 1 d .
H36 H 0.8652 -0.1964 0.3288 0.063 Uiso 1 1 d R
C37 C 0.9989(3) -0.2025(3) 0.30605(18) 0.0533(10) Uani 1 1 d .
C38 C 1.0632(3) -0.2068(3) 0.25670(19) 0.0509(9) Uani 1 1 d .
H38 H 1.1244 -0.2073 0.2627 0.061 Uiso 1 1 d R
C39 C 1.0442(3) -0.2116(2) 0.19765(17) 0.0419(8) Uani 1 1 d .
C40 C 0.9556(2) -0.21121(19) 0.18920(15) 0.0374(7) Uani 1 1 d .
C41 C 0.9270(3) -0.2956(2) 0.11389(17) 0.0440(8) Uani 1 1 d .
H41A H 0.9467 -0.3340 0.1457 0.053 Uiso 1 1 d R
H41B H 0.8653 -0.2942 0.1090 0.053 Uiso 1 1 d R
C42 C 0.9849(2) -0.3194(2) 0.05596(16) 0.0414(8) Uani 1 1 d .
C43 C 1.0455(3) -0.3157(3) -0.03658(19) 0.0607(11) Uani 1 1 d .
H43 H 1.0566 -0.2909 -0.0757 0.073 Uiso 1 1 d R
C44 C 1.0737(3) -0.3927(3) -0.0157(2) 0.0647(12) Uani 1 1 d .
H44 H 1.1135 -0.4406 -0.0332 0.078 Uiso 1 1 d R
C45 C 1.0530(3) -0.4663(2) 0.0843(2) 0.0582(11) Uani 1 1 d .
H45A H 0.9982 -0.4702 0.1085 0.070 Uiso 1 1 d R
H45B H 1.0755 -0.5151 0.0612 0.070 Uiso 1 1 d R
C46 C 1.1215(3) -0.4600(2) 0.1265(2) 0.0532(10) Uani 1 1 d .
C47 C 1.0982(4) -0.4534(3) 0.1880(2) 0.0684(12) Uani 1 1 d .
H47 H 1.0375 -0.4535 0.2042 0.082 Uiso 1 1 d R
C48 C 1.1623(5) -0.4463(4) 0.2267(3) 0.0846(17) Uani 1 1 d .
H48 H 1.1452 -0.4399 0.2694 0.102 Uiso 1 1 d R
C49 C 1.2491(5) -0.4473(4) 0.2038(3) 0.0836(17) Uani 1 1 d .
H49 H 1.2940 -0.4461 0.2302 0.100 Uiso 1 1 d R
C50 C 1.2726(4) -0.4529(4) 0.1425(3) 0.0822(16) Uani 1 1 d .
H50 H 1.3327 -0.4511 0.1262 0.099 Uiso 1 1 d R
C51 C 1.2099(3) -0.4590(3) 0.1040(3) 0.0715(13) Uani 1 1 d .
H51 H 1.2279 -0.4630 0.0612 0.086 Uiso 1 1 d R
C52 C 1.0233(4) -0.1973(4) 0.3709(2) 0.0784(16) Uani 1 1 d .
C53 C 1.0598(9) -0.1185(7) 0.3716(4) 0.161(5) Uani 1 1 d .
H53A H 1.0121 -0.0710 0.3668 0.193 Uiso 1 1 d R
H53B H 1.1068 -0.1199 0.3390 0.193 Uiso 1 1 d R
H53C H 1.0836 -0.1163 0.4095 0.193 Uiso 1 1 d R
C54 C 1.0986(7) -0.2710(7) 0.3835(4) 0.150(4) Uani 1 1 d .
H54A H 1.1086 -0.2716 0.4254 0.179 Uiso 1 1 d R
H54B H 1.1528 -0.2667 0.3586 0.179 Uiso 1 1 d R
H54C H 1.0823 -0.3207 0.3747 0.179 Uiso 1 1 d R
C55 C 0.9470(7) -0.1970(10) 0.4180(3) 0.173(5) Uani 1 1 d .
H55A H 0.8939 -0.1594 0.4064 0.207 Uiso 1 1 d R
H55B H 0.9613 -0.1810 0.4559 0.207 Uiso 1 1 d R
H55C H 0.9364 -0.2512 0.4222 0.207 Uiso 1 1 d R
C56 C 1.1164(3) -0.2195(3) 0.14475(19) 0.0508(9) Uani 1 1 d .
H56A H 1.1464 -0.2761 0.1401 0.061 Uiso 1 1 d R
H56B H 1.0893 -0.1991 0.1085 0.061 Uiso 1 1 d R
C57 C 1.1890(3) -0.1730(2) 0.15147(17) 0.0433(8) Uani 1 1 d .
C58 C 1.2692(3) -0.2120(2) 0.17509(17) 0.0435(8) Uani 1 1 d .
H58 H 1.2786 -0.2686 0.1876 0.052 Uiso 1 1 d R
C59 C 1.3367(2) -0.1704(2) 0.18149(17) 0.0430(8) Uani 1 1 d .
C60 C 1.3229(3) -0.0897(2) 0.16134(18) 0.0459(8) Uani 1 1 d .
H60 H 1.3696 -0.0607 0.1627 0.055 Uiso 1 1 d R
C61 C 1.2433(3) -0.0479(2) 0.13845(17) 0.0449(8) Uani 1 1 d .
C62 C 1.1770(3) -0.0909(2) 0.13436(17) 0.0449(8) Uani 1 1 d .
C63 C 1.0316(3) -0.0060(3) 0.1542(3) 0.0661(12) Uani 1 1 d .
H63A H 1.0214 -0.0411 0.1884 0.079 Uiso 1 1 d R
H63B H 0.9762 0.0144 0.1364 0.079 Uiso 1 1 d R
H63C H 1.0528 0.0391 0.1672 0.079 Uiso 1 1 d R
C64 C 1.4220(3) -0.2121(3) 0.2110(2) 0.0567(10) Uani 1 1 d .
C65 C 1.5043(6) -0.2024(6) 0.1637(4) 0.070(2) Uiso 0.60 1 d P
C66 C 1.4301(5) -0.3026(5) 0.2227(4) 0.0592(17) Uiso 0.60 1 d P
C67 C 1.4244(6) -0.1667(6) 0.2669(4) 0.073(2) Uiso 0.60 1 d P
C68 C 1.2296(3) 0.0411(2) 0.11953(18) 0.0541(10) Uani 1 1 d .
H68A H 1.2847 0.0514 0.0994 0.065 Uiso 1 1 d R
H68B H 1.1835 0.0540 0.0924 0.065 Uiso 1 1 d R
C69 C 1.1992(3) 0.1014(2) 0.17168(17) 0.0453(8) Uani 1 1 d .
C70 C 1.2214(3) 0.0797(2) 0.23039(18) 0.0557(10) Uani 1 1 d .
H70 H 1.2540 0.0250 0.2393 0.067 Uiso 1 1 d R
C71 C 1.1965(3) 0.1336(3) 0.27777(18) 0.0563(10) Uani 1 1 d .
C72 C 1.1460(3) 0.2119(2) 0.26562(17) 0.0486(9) Uani 1 1 d .
H72 H 1.1267 0.2505 0.2976 0.058 Uiso 1 1 d R
C73 C 1.1223(2) 0.2369(2) 0.20764(16) 0.0414(8) Uani 1 1 d .
C74 C 1.1500(2) 0.1805(2) 0.16142(15) 0.0386(7) Uani 1 1 d .
C75 C 1.1749(3) 0.2545(2) 0.06872(16) 0.0406(7) Uani 1 1 d .
H75A H 1.1342 0.3029 0.0551 0.049 Uiso 1 1 d R
H75B H 1.2152 0.2698 0.0936 0.049 Uiso 1 1 d R
C76 C 1.2270(2) 0.2079(2) 0.01572(16) 0.0401(7) Uani 1 1 d .
C77 C 1.2602(3) 0.1298(3) -0.0626(2) 0.0621(12) Uani 1 1 d .
H77 H 1.2472 0.0966 -0.0929 0.075 Uiso 1 1 d R
C78 C 1.3360(3) 0.1499(4) -0.0511(2) 0.0720(14) Uani 1 1 d .
H78 H 1.3968 0.1360 -0.0701 0.086 Uiso 1 1 d R
C79 C 1.3798(3) 0.2362(3) 0.0248(3) 0.0672(12) Uani 1 1 d .
H79A H 1.4144 0.2590 -0.0073 0.081 Uiso 1 1 d R
H79B H 1.3474 0.2789 0.0516 0.081 Uiso 1 1 d R
C80 C 1.4428(4) 0.1740(4) 0.0588(4) 0.0867(19) Uani 1 1 d .
C81 C 1.5294(5) 0.1419(7) 0.0324(6) 0.154(4) Uani 1 1 d .
H81 H 1.5471 0.1600 -0.0078 0.185 Uiso 1 1 d R
C82 C 1.5857(9) 0.0849(10) 0.0632(9) 0.228(9) Uani 1 1 d .
H82 H 1.6466 0.0643 0.0458 0.273 Uiso 1 1 d R
C83 C 1.5602(11) 0.0564(7) 0.1197(8) 0.183(7) Uani 1 1 d .
H83 H 1.6013 0.0142 0.1397 0.220 Uiso 1 1 d R
C84 C 1.4762(8) 0.0886(6) 0.1474(5) 0.140(4) Uani 1 1 d .
H84 H 1.4607 0.0677 0.1871 0.168 Uiso 1 1 d R
C85 C 1.4163(5) 0.1504(4) 0.1165(4) 0.100(2) Uani 1 1 d .
H85 H 1.3572 0.1751 0.1351 0.120 Uiso 1 1 d R
C86 C 1.2217(5) 0.1086(3) 0.3414(2) 0.0848(18) Uani 1 1 d .
C87 C 1.1903(16) 0.0278(15) 0.3554(11) 0.150(7) Uiso 0.50 1 d P
C88 C 1.3250(15) 0.0821(14) 0.3398(10) 0.139(6) Uiso 0.50 1 d P
C89 C 1.1816(10) 0.1698(9) 0.3884(7) 0.096(4) Uiso 0.50 1 d P
C90 C 1.0675(3) 0.3226(2) 0.19627(18) 0.0464(8) Uani 1 1 d .
H90A H 1.1051 0.3609 0.1970 0.056 Uiso 1 1 d R
H90B H 1.0450 0.3257 0.1574 0.056 Uiso 1 1 d R
C91 C 0.9876(3) 0.3485(2) 0.24354(17) 0.0422(8) Uani 1 1 d .
C92 C 0.9933(3) 0.3928(3) 0.2937(2) 0.0534(10) Uani 1 1 d .
H92 H 1.0481 0.4090 0.2984 0.064 Uiso 1 1 d R
C93 C 0.9227(3) 0.4141(3) 0.3381(2) 0.0643(12) Uani 1 1 d .
C94 C 0.8418(3) 0.3929(3) 0.3306(2) 0.0596(11) Uani 1 1 d .
H94 H 0.7907 0.4081 0.3603 0.072 Uiso 1 1 d R
C95 C 0.8327(3) 0.3494(2) 0.28090(18) 0.0462(8) Uani 1 1 d .
C96 C 0.9069(3) 0.3265(2) 0.23806(16) 0.0407(8) Uani 1 1 d .
C97 C 0.9111(3) 0.1985(2) 0.1953(2) 0.0570(10) Uani 1 1 d .
H97A H 0.9679 0.1760 0.2107 0.068 Uiso 1 1 d R
H97B H 0.9099 0.1741 0.1573 0.068 Uiso 1 1 d R
H97C H 0.8632 0.1872 0.2237 0.068 Uiso 1 1 d R
C98 C 0.9323(5) 0.4587(5) 0.3955(3) 0.104(3) Uani 1 1 d .
C99 C 0.8536(14) 0.5458(14) 0.3974(10) 0.134(6) Uiso 0.50 1 d P
C100 C 1.0252(12) 0.4820(11) 0.3914(7) 0.103(4) Uiso 0.50 1 d P
C101 C 0.9096(14) 0.4145(13) 0.4506(9) 0.127(6) Uiso 0.50 1 d P
C102 C 0.7444(3) 0.3281(3) 0.2724(2) 0.0521(9) Uani 1 1 d .
H102A H 0.7437 0.3238 0.2295 0.062 Uiso 1 1 d R
H102B H 0.6977 0.3737 0.2870 0.062 Uiso 1 1 d R
C103 C 0.3117(8) 0.3336(7) 0.2173(8) 0.095(4) Uani 0.50 1 d P
C104 C 0.4887(14) 0.2840(13) 0.3948(6) 0.158(10) Uani 0.50 1 d P
C105 C 1.1222(7) -0.1517(4) -0.0250(3) 0.100(2) Uani 1 1 d .
H105A H 1.1409 -0.1570 -0.0676 0.120 Uiso 1 1 d R
H105B H 1.1287 -0.2051 -0.0062 0.120 Uiso 1 1 d R
H105C H 1.1590 -0.1221 -0.0072 0.120 Uiso 1 1 d R
C31A C 0.4836(10) -0.1266(10) 0.4341(7) 0.100(4) Uiso 0.50 1 d P
C32A C 0.6283(11) -0.1286(10) 0.4735(7) 0.104(4) Uiso 0.50 1 d P
C33A C 0.5953(12) -0.2533(11) 0.4201(8) 0.107(4) Uiso 0.50 1 d P
C65A C 1.4741(12) -0.2902(11) 0.1829(8) 0.094(4) Uiso 0.40 1 d P
C66A C 1.3866(13) -0.2436(12) 0.2780(9) 0.098(5) Uiso 0.40 1 d P
C67A C 1.4837(12) -0.1571(11) 0.2254(8) 0.093(4) Uiso 0.40 1 d P
C87A C 1.2815(10) 0.0255(9) 0.3484(6) 0.092(4) Uiso 0.50 1 d P
C88A C 1.2893(16) 0.1707(15) 0.3558(11) 0.147(7) Uiso 0.50 1 d P
C89A C 1.1417(12) 0.1197(11) 0.3855(8) 0.114(5) Uiso 0.50 1 d P
C99A C 0.9773(15) 0.5271(14) 0.3798(9) 0.129(6) Uiso 0.50 1 d P
C100A C 0.9998(18) 0.3828(16) 0.4359(12) 0.157(8) Uiso 0.50 1 d P
C101A C 0.8389(16) 0.4913(15) 0.4337(11) 0.146(7) Uiso 0.50 1 d P

loop_
_atom_site_aniso_label
_atom_site_aniso_U_11
_atom_site_aniso_U_22
_atom_site_aniso_U_33
_atom_site_aniso_U_23
_atom_site_aniso_U_13
_atom_site_aniso_U_12
Cu1 0.0543(3) 0.0425(3) 0.0448(3) -0.00218(19) -0.0116(2) -0.0116(2)
Cu2 0.1163(8) 0.0662(5) 0.0714(6) -0.0125(4) 0.0038(5) -0.0574(5)
Cl1 0.0539(6) 0.0409(5) 0.0863(8) -0.0034(5) -0.0038(5) -0.0100(4)
O1 0.0544(15) 0.0476(14) 0.0473(14) 0.0034(11) -0.0197(12) -0.0102(12)
O2 0.073(2) 0.084(2) 0.0417(15) 0.0126(14) -0.0151(14) -0.0392(17)
O3 0.0514(14) 0.0322(11) 0.0345(12) -0.0058(9) -0.0138(10) -0.0100(10)
O4 0.0659(19) 0.0564(17) 0.0655(19) -0.0127(14) -0.0342(15) 0.0068(14)
O5 0.0507(14) 0.0385(12) 0.0359(12) 0.0042(10) -0.0129(10) -0.0175(10)
O6 0.0738(18) 0.0406(14) 0.0423(14) -0.0078(11) -0.0164(13) -0.0175(13)
O7 0.114(4) 0.105(3) 0.159(5) 0.022(3) -0.037(3) -0.072(3)
O8 0.118(4) 0.126(4) 0.186(6) -0.062(4) -0.081(4) 0.048(3)
O9 0.216(6) 0.054(2) 0.174(5) -0.008(3) 0.123(5) -0.024(3)
O10 0.117(4) 0.083(3) 0.110(3) -0.012(2) 0.008(3) 0.041(3)
O11 0.082(2) 0.074(2) 0.077(2) -0.0078(18) -0.0138(19) -0.041(2)
O12 0.104(3) 0.0565(19) 0.086(2) 0.0011(17) -0.010(2) -0.0378(19)
O13 0.098(8) 0.095(8) 0.099(8) -0.035(7) -0.012(7) -0.045(6)
O14 0.124(10) 0.270(19) 0.135(10) 0.063(11) 0.077(9) -0.035(11)
O15 0.115(7) 0.069(5) 0.107(6) 0.000(4) -0.025(5) -0.039(5)
O16 0.081(5) 0.116(7) 0.152(9) 0.098(7) -0.001(5) 0.015(5)
O17 0.195(19) 0.048(7) 0.117(12) 0.045(8) -0.087(13) -0.058(10)
O18 0.072(10) 0.100(14) 0.36(4) -0.09(2) -0.020(17) -0.044(10)
N1 0.058(2) 0.069(3) 0.073(3) 0.006(2) -0.0070(19) -0.0138(19)
N2 0.0551(19) 0.0457(18) 0.058(2) 0.0093(15) -0.0152(16) -0.0089(15)
N3 0.0469(17) 0.0553(19) 0.0379(16) -0.0081(14) -0.0116(13) -0.0017(14)
N4 0.0508(18) 0.0436(17) 0.0534(19) -0.0136(14) -0.0173(15) 0.0045(14)
N5 0.0470(17) 0.0448(16) 0.0376(15) -0.0025(12) -0.0122(13) -0.0001(13)
N6 0.0449(18) 0.0530(19) 0.066(2) 0.0026(16) -0.0078(16) -0.0065(15)
C1 0.049(2) 0.0420(19) 0.0436(19) -0.0026(15) -0.0133(16) -0.0089(15)
C2 0.046(2) 0.0449(19) 0.049(2) -0.0039(16) -0.0106(16) -0.0120(16)
C3 0.058(2) 0.062(2) 0.050(2) -0.0083(19) -0.0166(18) -0.022(2)
C4 0.073(3) 0.068(3) 0.045(2) 0.0031(19) -0.021(2) -0.026(2)
C5 0.069(3) 0.059(2) 0.050(2) 0.0077(18) -0.020(2) -0.026(2)
C6 0.054(2) 0.049(2) 0.050(2) -0.0011(17) -0.0164(17) -0.0170(17)
C7 0.053(2) 0.053(2) 0.065(3) 0.0116(19) -0.0259(19) -0.0172(18)
C8 0.045(2) 0.050(2) 0.056(2) 0.0056(18) -0.0150(17) -0.0091(17)
C9 0.074(3) 0.053(3) 0.084(4) -0.008(2) -0.006(3) -0.006(2)
C10 0.071(3) 0.046(2) 0.079(3) 0.007(2) -0.020(2) -0.014(2)
C11 0.063(3) 0.061(3) 0.060(3) 0.008(2) -0.006(2) -0.014(2)
C12 0.070(3) 0.054(2) 0.063(3) 0.004(2) -0.003(2) -0.028(2)
C13 0.074(3) 0.059(3) 0.072(3) -0.002(2) -0.022(2) -0.009(2)
C14 0.079(3) 0.065(3) 0.088(4) -0.001(3) -0.030(3) -0.017(3)
C15 0.089(4) 0.084(4) 0.078(4) 0.004(3) -0.014(3) -0.033(3)
C16 0.104(5) 0.144(7) 0.061(3) -0.008(4) -0.007(3) -0.017(5)
C17 0.073(4) 0.122(5) 0.076(4) -0.006(3) 0.001(3) -0.014(3)
C18 0.104(4) 0.106(4) 0.048(3) 0.014(3) -0.035(3) -0.051(4)
C19 0.104(5) 0.147(7) 0.081(4) 0.025(4) -0.046(4) -0.025(5)
C20 0.225(11) 0.163(8) 0.099(5) 0.071(6) -0.102(7) -0.104(8)
C21 0.129(6) 0.189(9) 0.055(3) -0.022(4) -0.019(4) -0.046(6)
C22 0.065(3) 0.051(2) 0.065(3) 0.0051(19) -0.030(2) -0.020(2)
C23 0.052(2) 0.049(2) 0.053(2) 0.0026(17) -0.0200(17) -0.0203(17)
C24 0.050(2) 0.054(2) 0.055(2) -0.0103(18) 0.0004(18) -0.0168(18)
C25 0.054(2) 0.058(2) 0.053(2) -0.0001(18) -0.0011(18) -0.0241(19)
C26 0.053(2) 0.045(2) 0.052(2) 0.0014(16) -0.0088(17) -0.0169(17)
C27 0.047(2) 0.058(2) 0.0403(19) -0.0017(16) -0.0118(15) -0.0210(17)
C28 0.048(2) 0.058(2) 0.0439(19) 0.0048(17) -0.0149(16) -0.0258(18)
C29 0.066(3) 0.077(3) 0.062(3) 0.010(2) -0.002(2) -0.036(2)
C30 0.077(3) 0.073(3) 0.057(3) 0.001(2) 0.005(2) -0.034(3)
C34 0.053(2) 0.067(3) 0.045(2) -0.0122(18) -0.0101(17) -0.0198(19)
C35 0.047(2) 0.0458(19) 0.0394(18) -0.0026(15) -0.0140(15) -0.0131(15)
C36 0.056(2) 0.068(3) 0.0360(19) -0.0047(17) -0.0103(16) -0.0168(19)
C37 0.061(2) 0.063(2) 0.039(2) -0.0037(17) -0.0185(18) -0.015(2)
C38 0.049(2) 0.055(2) 0.050(2) -0.0105(17) -0.0197(17) -0.0068(17)
C39 0.0479(19) 0.0338(17) 0.0451(19) -0.0055(14) -0.0139(15) -0.0067(14)
C40 0.0491(19) 0.0285(15) 0.0367(17) -0.0054(12) -0.0137(14) -0.0078(13)
C41 0.055(2) 0.0342(17) 0.0462(19) -0.0110(14) -0.0106(16) -0.0134(15)
C42 0.0447(19) 0.0372(17) 0.0430(19) -0.0079(14) -0.0179(15) -0.0029(14)
C43 0.057(2) 0.077(3) 0.041(2) -0.010(2) -0.0084(18) 0.003(2)
C44 0.059(3) 0.068(3) 0.057(3) -0.022(2) -0.015(2) 0.012(2)
C45 0.063(3) 0.0331(18) 0.078(3) -0.0106(18) -0.026(2) 0.0002(17)
C46 0.063(2) 0.0305(17) 0.066(3) -0.0002(16) -0.024(2) -0.0044(16)
C47 0.081(3) 0.056(3) 0.068(3) 0.015(2) -0.017(2) -0.015(2)
C48 0.120(5) 0.076(4) 0.064(3) 0.014(3) -0.037(3) -0.024(3)
C49 0.095(4) 0.073(3) 0.093(4) 0.011(3) -0.050(4) -0.023(3)
C50 0.064(3) 0.075(3) 0.110(5) 0.005(3) -0.031(3) -0.013(3)
C51 0.062(3) 0.069(3) 0.078(3) -0.003(2) -0.019(2) 0.000(2)
C52 0.079(3) 0.118(5) 0.047(2) -0.007(3) -0.032(2) -0.026(3)
C53 0.274(14) 0.160(8) 0.087(5) -0.032(5) -0.067(7) -0.098(9)
C54 0.172(9) 0.189(10) 0.082(5) 0.017(5) -0.076(6) -0.006(7)
C55 0.132(7) 0.356(17) 0.042(3) -0.033(6) -0.018(4) -0.071(9)
C56 0.051(2) 0.049(2) 0.055(2) -0.0174(17) -0.0071(17) -0.0125(17)
C57 0.0438(19) 0.0406(18) 0.0457(19) -0.0101(15) -0.0066(15) -0.0077(15)
C58 0.0452(19) 0.0356(17) 0.049(2) -0.0034(15) -0.0050(15) -0.0065(14)
C59 0.0411(18) 0.0373(17) 0.048(2) -0.0038(15) -0.0058(15) -0.0036(14)
C60 0.049(2) 0.0407(19) 0.051(2) -0.0047(16) -0.0072(16) -0.0134(16)
C61 0.058(2) 0.0355(17) 0.0404(18) -0.0042(14) -0.0104(16) -0.0059(15)
C62 0.050(2) 0.0400(18) 0.0431(19) -0.0076(15) -0.0166(16) -0.0002(15)
C63 0.053(2) 0.052(2) 0.090(3) -0.010(2) -0.023(2) 0.0055(19)
C64 0.042(2) 0.055(2) 0.072(3) 0.000(2) -0.0164(19) -0.0036(17)
C68 0.083(3) 0.0389(19) 0.040(2) -0.0054(15) -0.0147(19) -0.0081(19)
C69 0.061(2) 0.0367(18) 0.0395(18) -0.0019(14) -0.0119(16) -0.0096(16)
C70 0.081(3) 0.041(2) 0.043(2) 0.0013(16) -0.022(2) -0.0022(19)
C71 0.082(3) 0.048(2) 0.040(2) 0.0028(16) -0.0212(19) -0.012(2)
C72 0.067(2) 0.046(2) 0.0347(18) -0.0055(15) -0.0102(17) -0.0130(18)
C73 0.0466(19) 0.0389(18) 0.0409(18) 0.0002(14) -0.0089(15) -0.0123(15)
C74 0.0457(18) 0.0382(17) 0.0355(17) 0.0018(13) -0.0112(14) -0.0145(14)
C75 0.051(2) 0.0337(16) 0.0386(17) 0.0036(13) -0.0070(15) -0.0127(14)
C76 0.0416(18) 0.0345(16) 0.0428(18) 0.0086(14) -0.0095(14) -0.0054(14)
C77 0.056(3) 0.069(3) 0.052(2) -0.015(2) -0.0086(19) 0.008(2)
C78 0.052(3) 0.087(4) 0.065(3) -0.016(3) 0.006(2) 0.006(2)
C79 0.048(2) 0.062(3) 0.095(4) 0.004(2) -0.011(2) -0.019(2)
C80 0.067(3) 0.062(3) 0.138(6) -0.021(3) -0.043(4) -0.007(2)
C81 0.078(5) 0.184(10) 0.176(9) -0.054(8) -0.048(5) 0.042(5)
C82 0.155(10) 0.235(16) 0.240(16) -0.104(13) -0.111(12) 0.124(11)
C83 0.206(13) 0.111(7) 0.222(13) -0.063(8) -0.165(12) 0.065(8)
C84 0.167(9) 0.109(6) 0.172(9) 0.010(6) -0.121(8) -0.043(6)
C85 0.096(4) 0.089(4) 0.131(6) 0.017(4) -0.070(4) -0.030(4)
C86 0.143(6) 0.065(3) 0.041(2) 0.002(2) -0.031(3) -0.004(3)
C90 0.053(2) 0.0391(18) 0.046(2) -0.0016(15) -0.0058(16) -0.0079(16)
C91 0.049(2) 0.0345(17) 0.0444(19) -0.0053(14) -0.0081(15) -0.0093(14)
C92 0.054(2) 0.053(2) 0.060(2) -0.0176(19) -0.0109(19) -0.0198(18)
C93 0.068(3) 0.070(3) 0.062(3) -0.032(2) -0.005(2) -0.026(2)
C94 0.060(2) 0.059(2) 0.061(3) -0.026(2) 0.005(2) -0.016(2)
C95 0.050(2) 0.0396(18) 0.052(2) -0.0065(16) -0.0109(17) -0.0127(16)
C96 0.054(2) 0.0321(16) 0.0389(17) -0.0039(13) -0.0135(15) -0.0110(14)
C97 0.073(3) 0.041(2) 0.062(3) -0.0153(18) -0.007(2) -0.0195(19)
C98 0.104(5) 0.130(6) 0.093(4) -0.075(4) 0.015(4) -0.056(4)
C102 0.047(2) 0.049(2) 0.063(2) 0.0008(18) -0.0130(18) -0.0136(17)
C103 0.064(6) 0.071(7) 0.165(13) 0.002(7) -0.057(8) -0.027(5)
C104 0.173(16) 0.171(16) 0.060(7) 0.060(9) 0.056(9) 0.057(13)
C105 0.160(8) 0.080(4) 0.073(4) -0.019(3) 0.003(4) -0.056(5)

loop_
_atom_type_symbol
_atom_type_description
_atom_type_scat_dispersion_real
_atom_type_scat_dispersion_imag
_atom_type_scat_source
C C 0.0033 0.0016 'International Tables Vol C Tables 4.2.6.8 and 6.1.1.4'
H H 0.0000 0.0000 'International Tables Vol C Tables 4.2.6.8 and 6.1.1.4'
Cl Cl 0.1484 0.1585 'International Tables Vol C Tables 4.2.6.8 and 6.1.1.4'
Cu Cu 0.3201 1.2651 'International Tables Vol C Tables 4.2.6.8 and 6.1.1.4'
N N 0.0061 0.0033 'International Tables Vol C Tables 4.2.6.8 and 6.1.1.4'
O O 0.0106 0.0060 'International Tables Vol C Tables 4.2.6.8 and 6.1.1.4'

loop_
_geom_angle_atom_site_label_1
_geom_angle_atom_site_label_2
_geom_angle_atom_site_label_3
_geom_angle
_geom_angle_site_symmetry_1
_geom_angle_site_symmetry_3
O12 Cu1 O11 77.95(18) . .
O12 Cu1 N3 166.70(15) . .
O11 Cu1 N3 96.76(17) . .
O12 Cu1 N5 93.28(15) . 2_755
O11 Cu1 N5 163.33(15) . 2_755
N3 Cu1 N5 94.66(14) . 2_755
O12 Cu1 Cu2 38.54(12) . .
O11 Cu1 Cu2 39.41(13) . .
N3 Cu1 Cu2 134.94(10) . .
N5 Cu1 Cu2 130.39(9) 2_755 .
O12 Cu2 O12 180.0 2_755 .
O12 Cu2 O11 80.19(17) 2_755 2_755
O12 Cu2 O11 99.81(17) . 2_755
O12 Cu2 O11 99.81(17) 2_755 .
O12 Cu2 O11 80.19(17) . .
O11 Cu2 O11 180.0 2_755 .
O12 Cu2 Cu1 39.78(12) 2_755 2_755
O12 Cu2 Cu1 140.22(12) . 2_755
O11 Cu2 Cu1 40.41(12) 2_755 2_755
O11 Cu2 Cu1 139.59(12) . 2_755
O12 Cu2 Cu1 140.22(12) 2_755 .
O12 Cu2 Cu1 39.78(12) . .
O11 Cu2 Cu1 139.59(12) 2_755 .
O11 Cu2 Cu1 40.41(12) . .
Cu1 Cu2 Cu1 180.0 2_755 .
O9 Cl1 O7 111.5(4) . .
O9 Cl1 O10 109.4(3) . .
O7 Cl1 O10 114.4(4) . .
O9 Cl1 O8 106.8(5) . .
O7 Cl1 O8 104.8(4) . .
O10 Cl1 O8 109.6(3) . .
C1 O1 C7 116.4(3) . .
C28 O2 C29 115.8(3) . .
C40 O3 C41 113.6(3) . .
C62 O4 C63 113.5(3) . .
C74 O5 C75 114.9(3) . .
C96 O6 C97 115.1(3) . .
C105 O11 Cu2 125.3(4) . .
C105 O11 Cu1 130.8(4) . .
Cu2 O11 Cu1 100.2(2) . .
C106 O12 Cu2 124.79(12) . .
C106 O12 Cu1 131.23(13) . .
Cu2 O12 Cu1 101.7(2) . .
C106 O12 H12 18.6 . .
Cu2 O12 H12 128.7 . .
Cu1 O12 H12 129.2 . .
O12 C106 H12 32.4 . .
O17 O13 O18 49.8(10) . .
O18 O17 O13 67(2) . .
O17 O18 O13 63(2) . .
C8 N1 C9 105.7(4) . .
C8 N2 C10 107.5(4) . .
C8 N2 C11 126.5(4) . .
C10 N2 C11 126.0(4) . .
C42 N3 C43 106.6(3) . .
C42 N3 Cu1 123.5(3) . .
C43 N3 Cu1 129.7(3) . .
C42 N4 C44 107.7(4) . .
C42 N4 C45 127.0(4) . .
C44 N4 C45 125.0(3) . .
C76 N5 C77 107.4(3) . .
C76 N5 Cu1 125.9(3) . 2_755
C77 N5 Cu1 126.3(3) . 2_755
C76 N6 C78 106.7(4) . .
C76 N6 C79 127.9(4) . .
C78 N6 C79 125.3(4) . .
C6 C1 C2 122.4(4) . .
C6 C1 O1 118.5(3) . .
C2 C1 O1 118.8(3) . .
C3 C2 C1 116.9(4) . .
C3 C2 C102 121.3(4) . .
C1 C2 C102 121.7(4) . .
C4 C3 C2 123.1(4) . .
C4 C3 H3 117.0 . .
C2 C3 H3 119.8 . .
C5 C4 C3 117.5(4) . .
C5 C4 C18 122.6(4) . .
C3 C4 C18 119.9(4) . .
C4 C5 C6 122.3(4) . .
C4 C5 H5 120.0 . .
C6 C5 H5 117.7 . .
C1 C6 C5 117.6(4) . .
C1 C6 C22 121.0(4) . .
C5 C6 C22 121.4(4) . .
O1 C7 C8 112.4(3) . .
O1 C7 H7A 109.5 . .
C8 C7 H7A 108.4 . .
O1 C7 H7B 109.0 . .
C8 C7 H7B 108.1 . .
H7A C7 H7B 109.4 . .
N1 C8 N2 110.9(4) . .
N1 C8 C7 125.7(4) . .
N2 C8 C7 123.3(4) . .
C10 C9 N1 110.0(4) . .
C10 C9 H9 130.2 . .
N1 C9 H9 119.8 . .
C9 C10 N2 105.9(4) . .
C9 C10 H10 134.4 . .
N2 C10 H10 119.7 . .
N2 C11 C12 112.0(4) . .
N2 C11 H11A 109.3 . .
C12 C11 H11A 108.4 . .
N2 C11 H11B 109.3 . .
C12 C11 H11B 108.4 . .
H11A C11 H11B 109.5 . .
C17 C12 C13 118.7(5) . .
C17 C12 C11 117.8(5) . .
C13 C12 C11 123.5(5) . .
C12 C13 C14 121.5(5) . .
C12 C13 H13 119.2 . .
C14 C13 H13 119.4 . .
C15 C14 C13 119.3(6) . .
C15 C14 H14 120.2 . .
C13 C14 H14 120.5 . .
C14 C15 C16 121.1(6) . .
C14 C15 H15 119.9 . .
C16 C15 H15 119.0 . .
C15 C16 C17 119.8(6) . .
C15 C16 H16 120.7 . .
C17 C16 H16 119.6 . .
C12 C17 C16 119.5(6) . .
C12 C17 H17 120.3 . .
C16 C17 H17 120.2 . .
C19 C18 C20 108.2(7) . .
C19 C18 C21 109.5(6) . .
C20 C18 C21 109.3(7) . .
C19 C18 C4 108.8(5) . .
C20 C18 C4 111.3(4) . .
C21 C18 C4 109.7(6) . .
C18 C19 H19A 110.0 . .
C18 C19 H19B 109.9 . .
H19A C19 H19B 109.5 . .
C18 C19 H19C 108.5 . .
H19A C19 H19C 109.5 . .
H19B C19 H19C 109.5 . .
C18 C20 H20A 109.9 . .
C18 C20 H20B 109.2 . .
H20A C20 H20B 109.5 . .
C18 C20 H20C 109.3 . .
H20A C20 H20C 109.5 . .
H20B C20 H20C 109.5 . .
C18 C21 H21A 107.3 . .
C18 C21 H21B 110.8 . .
H21A C21 H21B 109.5 . .
C18 C21 H21C 110.3 . .
H21A C21 H21C 109.5 . .
H21B C21 H21C 109.5 . .
C23 C22 C6 114.8(3) . .
C23 C22 H22A 106.8 . .
C6 C22 H22A 109.3 . .
C23 C22 H22B 107.0 . .
C6 C22 H22B 109.5 . .
H22A C22 H22B 109.4 . .
C24 C23 C28 118.3(4) . .
C24 C23 C22 120.9(4) . .
C28 C23 C22 120.8(4) . .
C23 C24 C25 122.4(4) . .
C23 C24 H24 119.9 . .
C25 C24 H24 117.7 . .
C26 C25 C24 117.1(4) . .
C26 C25 C30 121.4(4) . .
C24 C25 C30 121.5(4) . .
C25 C26 C27 122.6(4) . .
C25 C26 H26 119.6 . .
C27 C26 H26 117.7 . .
C28 C27 C26 118.3(4) . .
C28 C27 C34 120.8(4) . .
C26 C27 C34 120.9(4) . .
O2 C28 C27 118.7(4) . .
O2 C28 C23 119.9(4) . .
C27 C28 C23 121.3(4) . .
O2 C29 H29A 109.1 . .
O2 C29 H29B 109.6 . .
H29A C29 H29B 109.5 . .
O2 C29 H29C 109.7 . .
H29A C29 H29C 109.5 . .
H29B C29 H29C 109.5 . .
C32A C30 C31 141.0(9) . .
C32A C30 C33A 120.8(10) . .
C31 C30 C33A 37.0(7) . .
C32A C30 C32 57.0(9) . .
C31 C30 C32 109.1(9) . .
C33A C30 C32 131.1(10) . .
C32A C30 C25 108.3(7) . .
C31 C30 C25 110.3(6) . .
C33A C30 C25 110.6(7) . .
C32 C30 C25 115.8(8) . .
C32A C30 C31A 106.5(9) . .
C31 C30 C31A 66.4(8) . .
C33A C30 C31A 101.6(9) . .
C32 C30 C31A 50.0(8) . .
C25 C30 C31A 108.1(7) . .
C32A C30 C33 50.8(8) . .
C31 C30 C33 110.1(9) . .
C33A C30 C33 75.5(10) . .
C32 C30 C33 103.1(9) . .
C25 C30 C33 108.2(7) . .
C31A C30 C33 142.1(9) . .
C33A C31 C30 72.0(14) . .
C33A C31 C31A 127.3(17) . .
C30 C31 C31A 58.6(7) . .
C31A C32 C32A 127.1(17) . .
C31A C32 C30 67.2(11) . .
C32A C32 C30 60.5(10) . .
C32A C33 C30 61.1(10) . .
C32A C33 C33A 107.6(13) . .
C30 C33 C33A 50.8(7) . .
C27 C34 C35 113.3(3) . .
C27 C34 H34A 109.6 . .
C35 C34 H34A 107.6 . .
C27 C34 H34B 109.2 . .
C35 C34 H34B 107.6 . .
H34A C34 H34B 109.5 . .
C40 C35 C36 118.0(3) . .
C40 C35 C34 121.7(3) . .
C36 C35 C34 120.3(4) . .
C37 C36 C35 121.5(4) . .
C37 C36 H36 118.8 . .
C35 C36 H36 119.7 . .
C38 C37 C36 117.9(3) . .
C38 C37 C52 121.0(4) . .
C36 C37 C52 121.1(4) . .
C37 C38 C39 122.9(4) . .
C37 C38 H38 119.9 . .
C39 C38 H38 117.2 . .
C38 C39 C40 117.0(4) . .
C38 C39 C56 121.8(3) . .
C40 C39 C56 121.1(3) . .
C35 C40 C39 122.7(3) . .
C35 C40 O3 119.4(3) . .
C39 C40 O3 117.9(3) . .
O3 C41 C42 108.5(3) . .
O3 C41 H41A 109.3 . .
C42 C41 H41A 110.2 . .
O3 C41 H41B 109.4 . .
C42 C41 H41B 110.0 . .
H41A C41 H41B 109.5 . .
N3 C42 N4 110.2(3) . .
N3 C42 C41 124.0(3) . .
N4 C42 C41 125.6(3) . .
C44 C43 N3 108.8(4) . .
C44 C43 H43 131.1 . .
N3 C43 H43 120.1 . .
C43 C44 N4 106.7(4) . .
C43 C44 H44 133.0 . .
N4 C44 H44 120.3 . .
N4 C45 C46 112.2(3) . .
N4 C45 H45A 109.5 . .
C46 C45 H45A 108.0 . .
N4 C45 H45B 109.2 . .
C46 C45 H45B 108.5 . .
H45A C45 H45B 109.5 . .
C47 C46 C51 118.2(5) . .
C47 C46 C45 121.0(5) . .
C51 C46 C45 120.8(4) . .
C46 C47 C48 120.4(5) . .
C46 C47 H47 119.3 . .
C48 C47 H47 120.2 . .
C49 C48 C47 120.4(6) . .
C49 C48 H48 119.5 . .
C47 C48 H48 120.1 . .
C48 C49 C50 119.5(5) . .
C48 C49 H49 120.7 . .
C50 C49 H49 119.8 . .
C49 C50 C51 120.6(6) . .
C49 C50 H50 119.6 . .
C51 C50 H50 119.7 . .
C50 C51 C46 120.8(6) . .
C50 C51 H51 119.2 . .
C46 C51 H51 119.9 . .
C55 C52 C54 107.8(8) . .
C55 C52 C37 113.4(5) . .
C54 C52 C37 108.9(5) . .
C55 C52 C53 112.1(8) . .
C54 C52 C53 108.6(8) . .
C37 C52 C53 106.0(5) . .
C52 C53 H53A 109.9 . .
C52 C53 H53B 109.2 . .
H53A C53 H53B 109.5 . .
C52 C53 H53C 109.3 . .
H53A C53 H53C 109.5 . .
H53B C53 H53C 109.5 . .
C52 C54 H54A 109.0 . .
C52 C54 H54B 109.3 . .
H54A C54 H54B 109.5 . .
C52 C54 H54C 110.1 . .
H54A C54 H54C 109.5 . .
H54B C54 H54C 109.5 . .
C52 C55 H55A 109.9 . .
C52 C55 H55B 109.8 . .
H55A C55 H55B 109.5 . .
C52 C55 H55C 108.7 . .
H55A C55 H55C 109.5 . .
H55B C55 H55C 109.5 . .
C39 C56 C57 114.4(3) . .
C39 C56 H56A 109.2 . .
C57 C56 H56A 106.9 . .
C39 C56 H56B 109.4 . .
C57 C56 H56B 107.4 . .
H56A C56 H56B 109.5 . .
C62 C57 C58 118.4(3) . .
C62 C57 C56 120.8(3) . .
C58 C57 C56 120.8(3) . .
C57 C58 C59 121.7(3) . .
C57 C58 H58 119.7 . .
C59 C58 H58 118.7 . .
C60 C59 C58 117.6(3) . .
C60 C59 C64 121.1(4) . .
C58 C59 C64 121.3(3) . .
C59 C60 C61 122.7(4) . .
C59 C60 H60 119.5 . .
C61 C60 H60 117.9 . .
C62 C61 C60 117.8(3) . .
C62 C61 C68 121.3(4) . .
C60 C61 C68 120.9(4) . .
C57 C62 C61 121.8(3) . .
C57 C62 O4 118.4(4) . .
C61 C62 O4 119.7(3) . .
O4 C63 H63A 109.0 . .
O4 C63 H63B 109.5 . .
H63A C63 H63B 109.5 . .
O4 C63 H63C 109.9 . .
H63A C63 H63C 109.5 . .
H63B C63 H63C 109.5 . .
C65A C64 C67 136.0(8) . .
C65A C64 C66 42.7(7) . .
C67 C64 C66 113.1(6) . .
C65A C64 C59 115.0(8) . .
C67 C64 C59 108.4(5) . .
C66 C64 C59 113.0(4) . .
C65A C64 C67A 112.0(10) . .
C67 C64 C67A 48.8(7) . .
C66 C64 C67A 130.1(8) . .
C59 C64 C67A 116.9(7) . .
C65A C64 C65 65.6(8) . .
C67 C64 C65 108.9(6) . .
C66 C64 C65 107.2(5) . .
C59 C64 C65 105.9(5) . .
C67A C64 C65 60.3(8) . .
C65A C64 C66A 102.0(10) . .
C67 C64 C66A 58.5(8) . .
C66 C64 C66A 61.1(8) . .
C59 C64 C66A 105.7(7) . .
C67A C64 C66A 103.0(10) . .
C65 C64 C66A 148.3(8) . .
C67A C65 C64 58.3(7) . .
C67A C65 C65A 101.7(10) . .
C64 C65 C65A 54.6(7) . .
C65A C66 C64 67.9(11) . .
C65A C66 C66A 127.9(13) . .
C64 C66 C66A 63.3(8) . .
C67A C67 C64 67.2(10) . .
C67A C67 C66A 125.5(13) . .
C64 C67 C66A 65.2(8) . .
C61 C68 C69 114.8(3) . .
C61 C68 H68A 109.9 . .
C69 C68 H68A 107.1 . .
C61 C68 H68B 109.0 . .
C69 C68 H68B 106.4 . .
H68A C68 H68B 109.5 . .
C74 C69 C70 117.7(3) . .
C74 C69 C68 120.6(3) . .
C70 C69 C68 121.6(3) . .
C71 C70 C69 122.6(4) . .
C71 C70 H70 117.5 . .
C69 C70 H70 119.9 . .
C70 C71 C72 117.7(4) . .
C70 C71 C86 121.6(4) . .
C72 C71 C86 120.7(4) . .
C71 C72 C73 122.1(4) . .
C71 C72 H72 119.8 . .
C73 C72 H72 118.1 . .
C74 C73 C72 117.9(3) . .
C74 C73 C90 121.6(3) . .
C72 C73 C90 120.4(3) . .
C69 C74 C73 122.0(3) . .
C69 C74 O5 118.8(3) . .
C73 C74 O5 119.1(3) . .
O5 C75 C76 108.5(3) . .
O5 C75 H75A 109.4 . .
C76 C75 H75A 110.1 . .
O5 C75 H75B 109.3 . .
C76 C75 H75B 110.0 . .
H75A C75 H75B 109.5 . .
N5 C76 N6 109.9(3) . .
N5 C76 C75 123.9(3) . .
N6 C76 C75 126.2(3) . .
C78 C77 N5 108.0(4) . .
C78 C77 H77 132.8 . .
N5 C77 H77 119.2 . .
C77 C78 N6 108.0(4) . .
C77 C78 H78 132.5 . .
N6 C78 H78 119.5 . .
N6 C79 C80 110.9(4) . .
N6 C79 H79A 108.9 . .
C80 C79 H79A 108.4 . .
N6 C79 H79B 109.6 . .
C80 C79 H79B 109.5 . .
H79A C79 H79B 109.5 . .
C85 C80 C81 120.2(8) . .
C85 C80 C79 120.2(6) . .
C81 C80 C79 119.6(8) . .
C82 C81 C80 119.2(14) . .
C82 C81 H81 121.9 . .
C80 C81 H81 118.9 . .
C81 C82 C83 122.4(13) . .
C81 C82 H82 119.4 . .
C83 C82 H82 118.1 . .
C84 C83 C82 119.6(9) . .
C84 C83 H83 120.3 . .
C82 C83 H83 120.2 . .
C83 C84 C85 119.1(11) . .
C83 C84 H84 117.5 . .
C85 C84 H84 123.4 . .
C80 C85 C84 119.4(9) . .
C80 C85 H85 119.6 . .
C84 C85 H85 121.0 . .
C89A C86 C89 46.4(8) . .
C89A C86 C87A 110.8(10) . .
C89 C86 C87A 128.6(9) . .
C89A C86 C71 111.3(9) . .
C89 C86 C71 115.1(7) . .
C87A C86 C71 116.2(7) . .
C89A C86 C88 139.2(12) . .
C89 C86 C88 112.1(11) . .
C87A C86 C88 49.9(9) . .
C71 C86 C88 109.4(9) . .
C89A C86 C87 67.9(12) . .
C89 C86 C87 111.1(12) . .
C87A C86 C87 54.0(10) . .
C71 C86 C87 104.4(10) . .
C88 C86 C87 103.8(13) . .
C89A C86 C88A 111.2(11) . .
C89 C86 C88A 65.6(10) . .
C87A C86 C88A 102.1(11) . .
C71 C86 C88A 104.6(9) . .
C88 C86 C88A 55.2(11) . .
C87 C86 C88A 148.7(13) . .
C87A C87 C86 60.9(12) . .
C87A C87 C89A 104.6(17) . .
C86 C87 C89A 53.6(10) . .
C87A C88 C88A 126(2) . .
C87A C88 C86 63.2(12) . .
C88A C88 C86 67.8(13) . .
C89A C89 C86 66.1(12) . .
C89A C89 C88A 128.2(17) . .
C86 C89 C88A 63.3(10) . .
C73 C90 C91 112.9(3) . .
C73 C90 H90A 109.2 . .
C91 C90 H90A 107.6 . .
C73 C90 H90B 109.6 . .
C91 C90 H90B 107.9 . .
H90A C90 H90B 109.5 . .
C92 C91 C96 118.5(4) . .
C92 C91 C90 121.4(4) . .
C96 C91 C90 120.1(3) . .
C93 C92 C91 122.2(4) . .
C93 C92 H92 117.7 . .
C91 C92 H92 120.1 . .
C92 C93 C94 118.0(4) . .
C92 C93 C98 121.4(4) . .
C94 C93 C98 120.6(4) . .
C95 C94 C93 121.8(4) . .
C95 C94 H94 118.2 . .
C93 C94 H94 120.0 . .
C94 C95 C96 118.3(4) . .
C94 C95 C102 121.5(4) . .
C96 C95 C102 120.2(3) . .
O6 C96 C95 120.1(3) . .
O6 C96 C91 118.6(3) . .
C95 C96 C91 121.2(3) . .
O6 C97 H97A 109.1 . .
O6 C97 H97B 109.7 . .
H97A C97 H97B 109.5 . .
O6 C97 H97C 109.6 . .
H97A C97 H97C 109.5 . .
H97B C97 H97C 109.5 . .
C101 C98 C99A 135.9(12) . .
C101 C98 C93 111.9(9) . .
C99A C98 C93 111.1(10) . .
C101 C98 C100 114.9(12) . .
C99A C98 C100 37.2(9) . .
C93 C98 C100 111.2(7) . .
C101 C98 C101A 61.1(12) . .
C99A C98 C101A 109.9(13) . .
C93 C98 C101A 112.2(10) . .
C100 C98 C101A 133.7(11) . .
C101 C98 C99 104.6(12) . .
C99A C98 C99 71.8(12) . .
C93 C98 C99 106.4(9) . .
C100 C98 C99 107.2(11) . .
C101A C98 C99 44.7(10) . .
C101 C98 C100A 50.1(11) . .
C99A C98 C100A 110.4(13) . .
C93 C98 C100A 102.9(10) . .
C100 C98 C100A 74.4(11) . .
C101A C98 C100A 110.2(13) . .
C99 C98 C100A 147.4(12) . .
C101A C99 C98 63.8(15) . .
C101A C99 C99A 106.7(19) . .
C98 C99 C99A 49.5(9) . .
C99A C100 C98 67.2(17) . .
C99A C100 C100A 122(2) . .
C98 C100 C100A 56.8(10) . .
C100A C101 C98 75.4(15) . .
C100A C101 C101A 137(2) . .
C98 C101 C101A 63.3(13) . .
C2 C102 C95 115.9(3) . .
C2 C102 H102A 109.5 . .
C95 C102 H102A 106.2 . .
C2 C102 H102B 109.3 . .
C95 C102 H102B 106.2 . .
H102A C102 H102B 109.5 . .
O11 C105 H105A 109.4 . .
O11 C105 H105B 109.5 . .
H105A C105 H105B 109.5 . .
O11 C105 H105C 109.6 . .
H105A C105 H105C 109.5 . .
H105B C105 H105C 109.5 . .
C32 C31A C30 62.8(10) . .
C32 C31A C31 110.2(14) . .
C30 C31A C31 55.0(7) . .
C33 C32A C32 123.6(16) . .
C33 C32A C30 68.1(11) . .
C32 C32A C30 62.5(10) . .
C31 C33A C30 71.0(14) . .
C31 C33A C33 121.2(17) . .
C30 C33A C33 53.7(8) . .
C66 C65A C64 69.4(11) . .
C66 C65A C65 127.4(15) . .
C64 C65A C65 59.8(8) . .
C67 C66A C66 106.2(12) . .
C67 C66A C64 56.3(8) . .
C66 C66A C64 55.6(7) . .
C67 C67A C64 64.0(9) . .
C67 C67A C65 125.2(14) . .
C64 C67A C65 61.4(8) . .
C88 C87A C87 132.0(19) . .
C88 C87A C86 67.0(12) . .
C87 C87A C86 65.2(12) . .
C88 C88A C86 57.1(12) . .
C88 C88A C89 101.2(16) . .
C86 C88A C89 51.1(9) . .
C89 C89A C86 67.5(12) . .
C89 C89A C87 121.9(17) . .
C86 C89A C87 58.5(11) . .
C100 C99A C98 75.5(18) . .
C100 C99A C99 131(2) . .
C98 C99A C99 58.7(11) . .
C101 C100A C98 54.4(13) . .
C101 C100A C100 96.2(17) . .
C98 C100A C100 48.8(9) . .
C99 C101A C101 125(2) . .
C99 C101A C98 71.5(16) . .
C101 C101A C98 55.6(11) . .

loop_
_geom_bond_atom_site_label_1
_geom_bond_atom_site_label_2
_geom_bond_distance
_geom_bond_site_symmetry_2
Cu1 O12 1.930(4) .
Cu1 O11 1.946(4) .
Cu1 N3 1.972(3) .
Cu1 N5 1.975(3) 2_755
Cu1 Cu2 2.9545(5) .
Cu2 O12 1.880(4) 2_755
Cu2 O12 1.880(4) .
Cu2 O11 1.906(4) 2_755
Cu2 O11 1.906(4) .
Cu2 Cu1 2.9545(5) 2_755
Cl1 O9 1.349(5) .
Cl1 O7 1.373(4) .
Cl1 O10 1.411(4) .
Cl1 O8 1.427(5) .
O1 C1 1.404(4) .
O1 C7 1.445(5) .
O2 C28 1.389(5) .
O2 C29 1.424(5) .
O3 C40 1.409(4) .
O3 C41 1.440(4) .
O4 C62 1.394(5) .
O4 C63 1.425(6) .
O5 C74 1.395(4) .
O5 C75 1.446(4) .
O6 C96 1.389(4) .
O6 C97 1.428(5) .
O11 C105 1.257(9) .
O12 C106 1.2499 .
O12 H12 0.8625 .
C106 H12 0.5122 .
O13 O17 1.40(3) .
O13 O18 1.45(4) .
O14 C104 1.48(2) .
O15 C103 1.499(18) .
O17 O18 1.20(3) .
N1 C8 1.315(6) .
N1 C9 1.383(7) .
N2 C8 1.354(5) .
N2 C10 1.375(6) .
N2 C11 1.456(6) .
N3 C42 1.309(5) .
N3 C43 1.389(5) .
N4 C42 1.352(5) .
N4 C44 1.368(6) .
N4 C45 1.469(6) .
N5 C76 1.320(5) .
N5 C77 1.375(5) .
N5 Cu1 1.975(3) 2_755
N6 C76 1.350(5) .
N6 C78 1.370(6) .
N6 C79 1.465(6) .
C1 C6 1.389(6) .
C1 C2 1.403(5) .
C2 C3 1.395(6) .
C2 C102 1.504(6) .
C3 C4 1.388(6) .
C3 H3 0.9601 .
C4 C5 1.385(6) .
C4 C18 1.532(6) .
C5 C6 1.403(6) .
C5 H5 0.9601 .
C6 C22 1.526(5) .
C7 C8 1.481(6) .
C7 H7A 0.9601 .
C7 H7B 0.9603 .
C9 C10 1.349(8) .
C9 H9 0.9598 .
C10 H10 0.9601 .
C11 C12 1.532(7) .
C11 H11A 0.9600 .
C11 H11B 0.9600 .
C12 C17 1.357(8) .
C12 C13 1.373(7) .
C13 C14 1.384(7) .
C13 H13 0.9601 .
C14 C15 1.340(8) .
C14 H14 0.9601 .
C15 C16 1.347(10) .
C15 H15 0.9599 .
C16 C17 1.418(9) .
C16 H16 0.9602 .
C17 H17 0.9600 .
C18 C19 1.521(9) .
C18 C20 1.529(10) .
C18 C21 1.530(10) .
C19 H19A 0.9601 .
C19 H19B 0.9600 .
C19 H19C 0.9602 .
C20 H20A 0.9600 .
C20 H20B 0.9599 .
C20 H20C 0.9599 .
C21 H21A 0.9600 .
C21 H21B 0.9598 .
C21 H21C 0.9600 .
C22 C23 1.511(6) .
C22 H22A 0.9600 .
C22 H22B 0.9601 .
C23 C24 1.386(6) .
C23 C28 1.396(6) .
C24 C25 1.400(6) .
C24 H24 0.9600 .
C25 C26 1.386(6) .
C25 C30 1.531(6) .
C26 C27 1.392(6) .
C26 H26 0.9601 .
C27 C28 1.389(6) .
C27 C34 1.513(6) .
C29 H29A 0.9602 .
C29 H29B 0.9598 .
C29 H29C 0.9599 .
C30 C32A 1.498(17) .
C30 C31 1.518(15) .
C30 C33A 1.527(18) .
C30 C32 1.527(18) .
C30 C31A 1.582(16) .
C30 C33 1.587(17) .
C31 C33A 0.967(18) .
C31 C31A 1.70(2) .
C32 C31A 1.31(2) .
C32 C32A 1.44(2) .
C33 C32A 1.33(2) .
C33 C33A 1.91(2) .
C34 C35 1.530(5) .
C34 H34A 0.9600 .
C34 H34B 0.9601 .
C35 C40 1.379(5) .
C35 C36 1.397(5) .
C36 C37 1.392(6) .
C36 H36 0.9600 .
C37 C38 1.383(6) .
C37 C52 1.541(6) .
C38 C39 1.387(5) .
C38 H38 0.9600 .
C39 C40 1.391(5) .
C39 C56 1.511(6) .
C41 C42 1.493(5) .
C41 H41A 0.9597 .
C41 H41B 0.9601 .
C43 C44 1.343(7) .
C43 H43 0.9602 .
C44 H44 0.9598 .
C45 C46 1.510(6) .
C45 H45A 0.9601 .
C45 H45B 0.9599 .
C46 C47 1.376(7) .
C46 C51 1.395(7) .
C47 C48 1.407(8) .
C47 H47 0.9600 .
C48 C49 1.368(9) .
C48 H48 0.9600 .
C49 C50 1.370(9) .
C49 H49 0.9599 .
C50 C51 1.382(8) .
C50 H50 0.9600 .
C51 H51 0.9605 .
C52 C55 1.480(10) .
C52 C54 1.523(11) .
C52 C53 1.554(11) .
C53 H53A 0.9600 .
C53 H53B 0.9601 .
C53 H53C 0.9601 .
C54 H54A 0.9601 .
C54 H54B 0.9598 .
C54 H54C 0.9602 .
C55 H55A 0.9600 .
C55 H55B 0.9598 .
C55 H55C 0.9601 .
C56 C57 1.526(5) .
C56 H56A 0.9598 .
C56 H56B 0.9600 .
C57 C62 1.388(5) .
C57 C58 1.399(5) .
C58 C59 1.401(5) .
C58 H58 0.9600 .
C59 C60 1.382(5) .
C59 C64 1.535(5) .
C60 C61 1.397(5) .
C60 H60 0.9599 .
C61 C62 1.391(6) .
C61 C68 1.506(5) .
C63 H63A 0.9600 .
C63 H63B 0.9600 .
C63 H63C 0.9601 .
C64 C65A 1.493(18) .
C64 C67 1.496(11) .
C64 C66 1.509(9) .
C64 C67A 1.535(19) .
C64 C65 1.585(10) .
C64 C66A 1.633(19) .
C65 C67A 1.57(2) .
C65 C65A 1.67(2) .
C66 C65A 1.093(18) .
C66 C66A 1.60(2) .
C67 C67A 1.253(19) .
C67 C66A 1.53(2) .
C68 C69 1.535(5) .
C68 H68A 0.9601 .
C68 H68B 0.9600 .
C69 C74 1.389(5) .
C69 C70 1.396(5) .
C70 C71 1.384(6) .
C70 H70 0.9601 .
C71 C72 1.392(6) .
C71 C86 1.522(6) .
C72 C73 1.397(5) .
C72 H72 0.9602 .
C73 C74 1.393(5) .
C73 C90 1.514(5) .
C75 C76 1.491(5) .
C75 H75A 0.9599 .
C75 H75B 0.9600 .
C77 C78 1.338(7) .
C77 H77 0.9599 .
C78 H78 0.9599 .
C79 C80 1.488(8) .
C79 H79A 0.9602 .
C79 H79B 0.9602 .
C80 C85 1.369(11) .
C80 C81 1.386(11) .
C81 C82 1.348(17) .
C81 H81 0.9601 .
C82 C83 1.37(2) .
C82 H82 0.9599 .
C83 C84 1.364(18) .
C83 H83 0.9601 .
C84 C85 1.424(11) .
C84 H84 0.9598 .
C85 H85 0.9600 .
C86 C89A 1.464(19) .
C86 C89 1.480(16) .
C86 C87A 1.493(15) .
C86 C88 1.54(2) .
C86 C87 1.55(2) .
C86 C88A 1.70(2) .
C87 C87A 1.38(3) .
C87 C89A 1.68(3) .
C88 C87A 1.28(2) .
C88 C88A 1.51(3) .
C89 C89A 1.16(2) .
C89 C88A 1.73(3) .
C90 C91 1.517(5) .
C90 H90A 0.9599 .
C90 H90B 0.9599 .
C91 C92 1.391(5) .
C91 C96 1.392(5) .
C92 C93 1.373(6) .
C92 H92 0.9599 .
C93 C94 1.399(6) .
C93 C98 1.549(6) .
C94 C95 1.389(6) .
C94 H94 0.9601 .
C95 C96 1.392(6) .
C95 C102 1.513(5) .
C97 H97A 0.9600 .
C97 H97B 0.9600 .
C97 H97C 0.9600 .
C98 C101 1.45(2) .
C98 C99A 1.48(2) .
C98 C100 1.556(17) .
C98 C101A 1.57(2) .
C98 C99 1.66(2) .
C98 C100A 1.73(3) .
C99 C101A 1.23(3) .
C99 C99A 1.85(3) .
C100 C99A 0.97(2) .
C100 C100A 1.99(3) .
C101 C100A 1.37(3) .
C101 C101A 1.54(3) .
C102 H102A 0.9600 .
C102 H102B 0.9600 .
C105 H105A 0.9600 .
C105 H105B 0.9600 .
C105 H105C 0.9599 .
